data_2238264
loop_
_publ_author_name
'Dal, Hakan'

_publ_section_title
;
 3-[(5-Chloro-2-hydroxybenzylidene)amino]-2-sulfanylidene-1,3-thiazolidin-4-one
;
_journal_coeditor_code SU2611
_journal_issue 7
_journal_name_full 'Acta Crystallographica Section E'
_journal_page_first o1128
_journal_paper_doi 10.1107/S1600536813016577
_journal_volume 69
_journal_year 2013
_chemical_formula_iupac 'C10 H7 Cl N2 O2 S2'
_chemical_formula_moiety 'C10 H7 Cl N2 O2 S2'
_chemical_formula_sum 'C10 H7 Cl N2 O2 S2'
_chemical_formula_weight 286.77
_chemical_name_systematic
;
3-[(5-Chloro-2-hydroxybenzylidene)amino]-2-sulfanylidene-1,3-thiazolidin-4-one
;
_space_group_IT_number 14
_symmetry_cell_setting monoclinic
_symmetry_space_group_name_Hall '-P 2ybc'
_symmetry_space_group_name_H-M 'P 1 21/c 1'
_atom_sites_solution_hydrogens geom
_atom_sites_solution_primary direct
_atom_sites_solution_secondary difmap
_audit_creation_method SHELXL-97
_cell_angle_alpha 90.00
_cell_angle_beta 110.409(2)
_cell_angle_gamma 90.00
_cell_formula_units_Z 4
_cell_length_a 9.8506(3)
_cell_length_b 10.0936(3)
_cell_length_c 12.1096(4)
_cell_measurement_reflns_used 4301
_cell_measurement_temperature 100(2)
_cell_measurement_theta_max 28.33
_cell_measurement_theta_min 2.21
_cell_volume 1128.45(6)
_computing_cell_refinement 'SAINT (Bruker, 2007)'
_computing_data_collection 'APEX2 (Bruker, 2007)'
_computing_data_reduction 'SAINT (Bruker, 2007)'
_computing_molecular_graphics 'ORTEP-3 for Windows (Farrugia, 2012)'
_computing_publication_material 'WinGX (Farrugia, 2012) and PLATON (Spek, 2009)'
_computing_structure_refinement 'SHELXL97 (Sheldrick, 2008)'
_computing_structure_solution 'SHELXS97 (Sheldrick, 2008)'
_diffrn_ambient_temperature 100(2)
_diffrn_measured_fraction_theta_full 0.997
_diffrn_measured_fraction_theta_max 0.997
_diffrn_measurement_device_type 'Bruker Kappa APEXII CCD area-detector'
_diffrn_measurement_method '\f and \w scans'
_diffrn_radiation_monochromator graphite
_diffrn_radiation_source 'fine-focus sealed tube'
_diffrn_radiation_type MoK\a
_diffrn_radiation_wavelength 0.71073
_diffrn_reflns_av_R_equivalents 0.0265
_diffrn_reflns_av_sigmaI/netI 0.0272
_diffrn_reflns_limit_h_max 13
_diffrn_reflns_limit_h_min -13
_diffrn_reflns_limit_k_max 13
_diffrn_reflns_limit_k_min -13
_diffrn_reflns_limit_l_max 16
_diffrn_reflns_limit_l_min -16
_diffrn_reflns_number 10564
_diffrn_reflns_theta_full 28.37
_diffrn_reflns_theta_max 28.37
_diffrn_reflns_theta_min 2.21
_exptl_absorpt_coefficient_mu 0.697
_exptl_absorpt_correction_T_max 0.9273
_exptl_absorpt_correction_T_min 0.7826
_exptl_absorpt_correction_type multi-scan
_exptl_absorpt_process_details '(SADABS; Bruker, 2005)'
_exptl_crystal_colour yellow
_exptl_crystal_density_diffrn 1.688
_exptl_crystal_density_method 'not measured'
_exptl_crystal_description block
_exptl_crystal_F_000 584
_exptl_crystal_size_max 0.37
_exptl_crystal_size_mid 0.26
_exptl_crystal_size_min 0.11
_refine_diff_density_max 0.449
_refine_diff_density_min -0.314
_refine_ls_extinction_method none
_refine_ls_goodness_of_fit_ref 1.085
_refine_ls_hydrogen_treatment mixed
_refine_ls_matrix_type full
_refine_ls_number_parameters 162
_refine_ls_number_reflns 2816
_refine_ls_number_restraints 0
_refine_ls_restrained_S_all 1.085
_refine_ls_R_factor_all 0.0363
_refine_ls_R_factor_gt 0.0282
_refine_ls_shift/su_max 0.001
_refine_ls_shift/su_mean 0.000
_refine_ls_structure_factor_coef Fsqd
_refine_ls_weighting_details 'calc w=1/[\s^2^(Fo^2^)+(0.0379P)^2^+0.6866P] where P=(Fo^2^+2Fc^2^)/3'
_refine_ls_weighting_scheme calc
_refine_ls_wR_factor_gt 0.0704
_refine_ls_wR_factor_ref 0.0805
_reflns_number_gt 2427
_reflns_number_total 2816
_reflns_threshold_expression I>2\s(I)
_cod_data_source_file su2611.cif
_cod_data_source_block I
_cod_original_sg_symbol_H-M 'P 21/c'
_cod_database_code 2238264
_cod_database_fobs_code 2238264

loop_
_symmetry_equiv_pos_as_xyz
'x, y, z'
'-x, y+1/2, -z+1/2'
'-x, -y, -z'
'x, -y-1/2, z-1/2'

loop_
_atom_site_type_symbol
_atom_site_label
_atom_site_fract_x
_atom_site_fract_y
_atom_site_fract_z
_atom_site_U_iso_or_equiv
_atom_site_adp_type
_atom_site_calc_flag
_atom_site_refinement_flags
_atom_site_occupancy
_atom_site_symmetry_multiplicity
S S1 -0.07187(4) 1.08989(5) 0.26371(4) 0.01535(11) Uani d . 1 1
S S2 -0.06151(4) 1.23019(5) 0.48023(4) 0.01547(11) Uani d . 1 1
O O1 0.31445(14) 0.95179(13) 0.40194(11) 0.0179(3) Uani d . 1 1
O O2 0.25301(14) 1.25062(13) 0.75822(11) 0.0163(3) Uani d . 1 1
H H2 0.221(3) 1.231(2) 0.695(2) 0.032(7) Uiso d . 1 1
N N1 0.15074(15) 1.07839(14) 0.45427(12) 0.0117(3) Uani d . 1 1
N N2 0.23170(15) 1.11112(15) 0.56955(12) 0.0129(3) Uani d . 1 1
C C1 0.55038(18) 1.01067(18) 0.80910(14) 0.0139(3) Uani d . 1 1
H H1 0.5808 0.9404 0.7710 0.017 Uiso calc R 1 1
C C2 0.63231(17) 1.04465(18) 0.92291(14) 0.0133(3) Uani d . 1 1
C C3 0.59104(18) 1.14826(18) 0.98024(14) 0.0147(3) Uani d . 1 1
H H3 0.6496 1.1723 1.0582 0.018 Uiso calc R 1 1
C C4 0.46398(19) 1.21576(18) 0.92266(15) 0.0155(3) Uani d . 1 1
H H4 0.4350 1.2861 0.9617 0.019 Uiso calc R 1 1
C C5 0.37768(18) 1.18186(18) 0.80794(14) 0.0135(3) Uani d . 1 1
C C6 0.42240(17) 1.07939(17) 0.74940(14) 0.0123(3) Uani d . 1 1
C C7 0.34218(18) 1.04111(18) 0.62815(15) 0.0143(3) Uani d . 1 1
H H7 0.378(2) 0.966(2) 0.5974(19) 0.019(5) Uiso d . 1 1
C C8 0.01423(18) 1.13498(17) 0.40910(14) 0.0129(3) Uani d . 1 1
C C9 0.07577(19) 0.98704(19) 0.25954(15) 0.0164(4) Uani d . 1 1
H H9A 0.0442 0.8935 0.2455 0.020 Uiso calc R 1 1
H H9B 0.1092 1.0160 0.1952 0.020 Uiso calc R 1 1
C C10 0.19599(19) 1.00064(17) 0.37653(15) 0.0136(3) Uani d . 1 1
Cl Cl1 0.79051(4) 0.95632(4) 0.99429(3) 0.01531(11) Uani d . 1 1

loop_
_atom_site_aniso_label
_atom_site_aniso_U_11
_atom_site_aniso_U_22
_atom_site_aniso_U_33
_atom_site_aniso_U_12
_atom_site_aniso_U_13
_atom_site_aniso_U_23
S1 0.0133(2) 0.0190(2) 0.0114(2) -0.00020(16) 0.00125(16) -0.00067(16)
S2 0.0143(2) 0.0150(2) 0.0173(2) 0.00122(16) 0.00585(16) -0.00154(16)
O1 0.0186(6) 0.0198(7) 0.0154(6) 0.0049(5) 0.0061(5) -0.0001(5)
O2 0.0158(6) 0.0176(7) 0.0128(6) 0.0054(5) 0.0016(5) -0.0009(5)
N1 0.0130(7) 0.0106(7) 0.0098(6) -0.0006(5) 0.0020(5) -0.0005(5)
N2 0.0131(6) 0.0146(8) 0.0098(6) -0.0020(6) 0.0025(5) -0.0006(5)
C1 0.0142(8) 0.0152(9) 0.0123(8) 0.0004(7) 0.0048(6) -0.0003(6)
C2 0.0111(7) 0.0147(9) 0.0126(8) -0.0009(6) 0.0023(6) 0.0017(6)
C3 0.0149(8) 0.0172(9) 0.0111(7) -0.0027(7) 0.0033(6) -0.0020(7)
C4 0.0165(8) 0.0157(9) 0.0144(8) 0.0008(7) 0.0054(7) -0.0019(7)
C5 0.0126(7) 0.0142(9) 0.0137(8) 0.0002(7) 0.0047(6) 0.0022(6)
C6 0.0135(8) 0.0112(9) 0.0119(8) -0.0017(6) 0.0039(6) -0.0006(6)
C7 0.0152(8) 0.0138(9) 0.0134(8) -0.0011(7) 0.0044(6) -0.0004(7)
C8 0.0126(8) 0.0129(8) 0.0122(7) -0.0021(6) 0.0030(6) 0.0019(6)
C9 0.0172(8) 0.0186(10) 0.0127(8) 0.0002(7) 0.0041(7) -0.0023(7)
C10 0.0177(8) 0.0110(8) 0.0126(8) 0.0000(7) 0.0062(6) 0.0022(6)
Cl1 0.01286(19) 0.0175(2) 0.01301(19) 0.00297(15) 0.00127(15) 0.00100(15)

loop_
_atom_type_symbol
_atom_type_description
_atom_type_scat_dispersion_real
_atom_type_scat_dispersion_imag
_atom_type_scat_source
C C 0.0033 0.0016 'International Tables Vol C Tables 4.2.6.8 and 6.1.1.4'
H H 0.0000 0.0000 'International Tables Vol C Tables 4.2.6.8 and 6.1.1.4'
Cl Cl 0.1484 0.1585 'International Tables Vol C Tables 4.2.6.8 and 6.1.1.4'
N N 0.0061 0.0033 'International Tables Vol C Tables 4.2.6.8 and 6.1.1.4'
O O 0.0106 0.0060 'International Tables Vol C Tables 4.2.6.8 and 6.1.1.4'
S S 0.1246 0.1234 'International Tables Vol C Tables 4.2.6.8 and 6.1.1.4'

loop_
_geom_angle_atom_site_label_1
_geom_angle_atom_site_label_2
_geom_angle_atom_site_label_3
_geom_angle
C8 S1 C9 93.79(8)
C5 O2 H2 109(2)
N2 N1 C8 115.97(13)
N2 N1 C10 126.87(14)
C8 N1 C10 117.03(14)
C7 N2 N1 120.33(15)
C2 C1 C6 120.14(16)
C2 C1 H1 119.9
C6 C1 H1 119.9
C1 C2 C3 121.03(16)
C1 C2 Cl1 118.72(13)
C3 C2 Cl1 120.24(13)
C2 C3 H3 120.3
C4 C3 C2 119.31(16)
C4 C3 H3 120.3
C3 C4 C5 120.79(16)
C3 C4 H4 119.6
C5 C4 H4 119.6
O2 C5 C4 117.39(15)
O2 C5 C6 123.12(15)
C4 C5 C6 119.50(16)
C1 C6 C5 119.18(15)
C1 C6 C7 117.63(15)
C5 C6 C7 123.19(16)
N2 C7 C6 117.94(16)
N2 C7 H7 125.1(13)
C6 C7 H7 116.9(13)
S2 C8 S1 122.68(10)
N1 C8 S1 110.95(12)
N1 C8 S2 126.36(13)
S1 C9 H9A 110.2
S1 C9 H9B 110.2
C10 C9 S1 107.42(12)
C10 C9 H9A 110.2
C10 C9 H9B 110.2
H9A C9 H9B 108.5
O1 C10 N1 124.09(16)
O1 C10 C9 125.35(16)
N1 C10 C9 110.55(14)

loop_
_geom_bond_atom_site_label_1
_geom_bond_atom_site_label_2
_geom_bond_distance
S1 C8 1.7277(17)
S1 C9 1.8018(18)
S2 C8 1.6341(17)
O1 C10 1.204(2)
O2 C5 1.355(2)
O2 H2 0.74(3)
N1 N2 1.3848(19)
N1 C8 1.386(2)
N1 C10 1.412(2)
C1 C6 1.399(2)
C1 H1 0.9500
C2 C1 1.376(2)
C2 C3 1.392(2)
C3 H3 0.9500
C4 C3 1.381(2)
C4 C5 1.395(2)
C4 H4 0.9500
C5 C6 1.409(2)
C7 N2 1.284(2)
C7 C6 1.456(2)
C7 H7 0.97(2)
C9 C10 1.503(2)
C9 H9A 0.9900
C9 H9B 0.9900
Cl1 C2 1.7410(17)

loop_
_geom_hbond_atom_site_label_D
_geom_hbond_atom_site_label_H
_geom_hbond_atom_site_label_A
_geom_hbond_site_symmetry_A
_geom_hbond_distance_DH
_geom_hbond_distance_HA
_geom_hbond_distance_DA
_geom_hbond_angle_DHA
_geom_hbond_publ_flag
O2 H2 N2 . 0.75(2) 1.97(2) 2.6291(19) 147(3) yes
C9 H9B Cl1 3_676 0.99 2.81 3.7860(19) 169 yes

loop_
_geom_torsion_atom_site_label_1
_geom_torsion_atom_site_label_2
_geom_torsion_atom_site_label_3
_geom_torsion_atom_site_label_4
_geom_torsion
C9 S1 C8 S2 -177.82(12)
C9 S1 C8 N1 1.29(13)
C8 S1 C9 C10 -3.74(13)
C8 N1 N2 C7 163.12(15)
C10 N1 N2 C7 -21.1(2)
N2 N1 C8 S1 178.09(11)
N2 N1 C8 S2 -2.8(2)
C10 N1 C8 S1 1.86(18)
C10 N1 C8 S2 -179.07(13)
N2 N1 C10 O1 0.0(3)
N2 N1 C10 C9 179.45(15)
C8 N1 C10 O1 175.75(16)
C8 N1 C10 C9 -4.8(2)
C2 C1 C6 C5 -1.1(2)
C2 C1 C6 C7 178.51(15)
C3 C2 C1 C6 -0.8(3)
Cl1 C2 C1 C6 179.78(13)
C1 C2 C3 C4 1.5(3)
Cl1 C2 C3 C4 -179.02(13)
C5 C4 C3 C2 -0.5(3)
C3 C4 C5 O2 178.56(15)
C3 C4 C5 C6 -1.4(3)
O2 C5 C6 C1 -177.81(15)
O2 C5 C6 C7 2.7(3)
C4 C5 C6 C1 2.1(2)
C4 C5 C6 C7 -177.44(16)
C6 C7 N2 N1 -179.40(14)
N2 C7 C6 C1 -174.04(16)
N2 C7 C6 C5 5.5(3)
S1 C9 C10 O1 -175.28(15)
S1 C9 C10 N1 5.26(17)
